data_1515172
loop_
_publ_author_name
'Forget, Stephanie M.'
'Bhattasali, Debabrata'
'Hart, V. Catherine'
'Cameron, T. Stanley'
'Syvitski, Ray T.'
'Jakeman, David L.'

_publ_section_title
;
 Synthesis and enzymatic evaluation of ketose phosphonates: the interplay
 between mutarotation, monofluorination and acidity
;
_journal_issue 6
_journal_name_full 'Chemical Science'
_journal_page_first 1866
_journal_paper_doi 10.1039/c2sc01077a
_journal_volume 3
_journal_year 2012
_chemical_absolute_configuration 'CHOOSE rm ad rmad syn or unk'
_chemical_formula_moiety 'C49 H50 F O9 P '
_chemical_formula_sum 'C49 H50 F O9 P'
_chemical_formula_weight 832.90
_space_group_IT_number 18
_symmetry_cell_setting orthorhombic
_symmetry_Int_Tables_number 18
_symmetry_space_group_name_Hall 'P 2 2ab'
_symmetry_space_group_name_H-M 'P 21 21 2'
_cell_angle_alpha 90.0000
_cell_angle_beta 90.0000
_cell_angle_gamma 90.0000
_cell_formula_units_Z 4
_cell_length_a 24.661(3)
_cell_length_b 27.676(3)
_cell_length_c 6.5393(7)
_cell_measurement_reflns_used 4218
_cell_measurement_temperature 296.1
_cell_measurement_theta_max 30.4
_cell_measurement_theta_min 2.2
_cell_volume 4463.2(9)
_computing_cell_refinement PROCESS
_computing_data_collection PROCESS
_computing_data_reduction CrystalStructure
_computing_publication_material 'CrystalStructure 3.8'
_computing_structure_refinement SHELXL
_computing_structure_solution SHELXS97
_diffrn_ambient_temperature 296.1
_diffrn_detector_area_resol_mean 10.00
_diffrn_measured_fraction_theta_full 0.997
_diffrn_measured_fraction_theta_max 0.161
_diffrn_measurement_device_type 'Rigaku RAXIS-UNKNOWN'
_diffrn_measurement_method \w
_diffrn_radiation_type 'Mo K\a'
_diffrn_radiation_wavelength 0.71070
_diffrn_reflns_av_R_equivalents 0.093
_diffrn_reflns_limit_h_max 39
_diffrn_reflns_limit_h_min -40
_diffrn_reflns_limit_k_max 44
_diffrn_reflns_limit_k_min -45
_diffrn_reflns_limit_l_max 10
_diffrn_reflns_limit_l_min -9
_diffrn_reflns_number 32722
_diffrn_reflns_theta_full 26.50
_diffrn_reflns_theta_max 35.75
_exptl_absorpt_coefficient_mu 0.121
_exptl_absorpt_correction_T_max 0.995
_exptl_absorpt_correction_T_min 0.730
_exptl_absorpt_correction_type multi-scan
_exptl_absorpt_process_details
;
Higashi, T. (1995). Program for Absorption Correction.
Rigaku Corporation, Tokyo, Japan.
;
_exptl_crystal_colour colourless
_exptl_crystal_density_diffrn 1.239
_exptl_crystal_density_method 'not measured'
_exptl_crystal_description needle
_exptl_crystal_F_000 1760.00
_exptl_crystal_size_max 0.50
_exptl_crystal_size_mid 0.17
_exptl_crystal_size_min 0.04
_refine_diff_density_max 0.12
_refine_diff_density_min -0.13
_refine_ls_abs_structure_details 'Flack, H. D. (1983), Acta Cryst. A39, 876-881. 3964 Friedel Pairs'
_refine_ls_abs_structure_Flack 0.09(13)
_refine_ls_extinction_method none
_refine_ls_goodness_of_fit_ref 1.317
_refine_ls_hydrogen_treatment noref
_refine_ls_number_parameters 551
_refine_ls_number_reflns 8707
_refine_ls_R_factor_gt 0.0592
_refine_ls_shift/su_max 0.0020
_refine_ls_structure_factor_coef Fsqd
_refine_ls_weighting_details 'w = 1/[\s^2^(Fo^2^)+(0.0310P)^2^+2.9672P] where P=(Fo^2^+2Fc^2^)/3'
_refine_ls_weighting_scheme calc
_refine_ls_wR_factor_ref 0.2291
_reflns_number_gt 8707
_reflns_number_total 9192
_reflns_threshold_expression F^2^>2.0\s(F^2^)
_cod_data_source_file c2sc01077a.txt
_cod_data_source_block '__Jack1'
_cod_depositor_comments
;
 Changing the values of data items related to the _atom_site_label data item
 (e. g. _geom_bond_atom_site_label_*) to match the _atom_site_label values.

 Antanas Vaitkus,
 2017-01-06
;
_cod_original_cell_volume 4463.1(9)
_cod_original_formula_sum 'C49 H50 F O9 P '
_cod_database_code 1515172

loop_
_symmetry_equiv_pos_site_id
_symmetry_equiv_pos_as_xyz
1 +X,+Y,+Z
2 1/2+X,1/2-Y,-Z
3 1/2-X,1/2+Y,-Z
4 -X,-Y,+Z

loop_
_atom_site_label
_atom_site_type_symbol
_atom_site_fract_x
_atom_site_fract_y
_atom_site_fract_z
_atom_site_U_iso_or_equiv
_atom_site_adp_type
_atom_site_occupancy
_atom_site_symmetry_multiplicity
_atom_site_calc_flag
_atom_site_refinement_flags
P1 P 0.67336(12) 0.67902(10) 0.4486(3) 0.0919(7) Uani 1.00 1 d .
F1 F 0.6795(2) 0.65433(19) 0.8321(7) 0.1086(16) Uani 1.00 1 d .
O1 O 0.7053(2) 0.6981(2) 0.2797(8) 0.109(2) Uani 1.00 1 d .
O2 O 0.6200(2) 0.7071(2) 0.4967(9) 0.1032(17) Uani 1.00 1 d .
O3 O 0.6524(2) 0.6257(2) 0.4273(9) 0.120(2) Uani 1.00 1 d .
O4 O 0.7676(2) 0.7059(2) 0.9478(8) 0.0902(16) Uani 1.00 1 d .
O5 O 0.8267(2) 0.6994(2) 0.5921(7) 0.0887(16) Uani 1.00 1 d .
O6 O 0.8469(2) 0.8023(2) 0.5505(9) 0.1031(19) Uani 1.00 1 d .
O7 O 0.7889(3) 0.8595(2) 0.8544(10) 0.124(2) Uani 1.00 1 d .
O8 O 0.6563(2) 0.8482(2) 0.7300(10) 0.109(2) Uani 1.00 1 d .
O9 O 0.7027(2) 0.7534(2) 0.7862(8) 0.0856(15) Uani 1.00 1 d .
C1 C 0.7432(3) 0.7173(3) 0.7627(13) 0.0793(19) Uani 1.00 1 d .
C2 C 0.7874(3) 0.7364(3) 0.6193(11) 0.078(2) Uani 1.00 1 d .
C3 C 0.8121(3) 0.7828(3) 0.7015(13) 0.089(2) Uani 1.00 1 d .
C4 C 0.7670(3) 0.8186(3) 0.7474(14) 0.095(2) Uani 1.00 1 d .
C5 C 0.7238(4) 0.7966(3) 0.8826(14) 0.098(2) Uani 1.00 1 d .
C6 C 0.8454(3) 0.6934(3) 0.3879(13) 0.100(2) Uani 1.00 1 d .
C7 C 0.8637(3) 0.6421(3) 0.3550(15) 0.091(2) Uani 1.00 1 d .
C8 C 0.8625(4) 0.6080(4) 0.5090(15) 0.115(3) Uani 1.00 1 d .
C9 C 0.8786(5) 0.5612(4) 0.471(2) 0.146(4) Uani 1.00 1 d .
C10 C 0.8963(6) 0.5483(4) 0.280(2) 0.152(4) Uani 1.00 1 d .
C11 C 0.8971(5) 0.5819(4) 0.127(2) 0.147(4) Uani 1.00 1 d .
C12 C 0.8806(4) 0.6286(4) 0.1624(16) 0.112(3) Uani 1.00 1 d .
C13 C 0.9005(4) 0.8077(4) 0.6028(16) 0.133(4) Uani 1.00 1 d .
C14 C 0.9307(3) 0.8327(3) 0.4371(16) 0.095(2) Uani 1.00 1 d .
C15 C 0.9849(4) 0.8421(3) 0.4632(18) 0.120(3) Uani 1.00 1 d .
C16 C 1.0145(4) 0.8665(4) 0.321(2) 0.148(4) Uani 1.00 1 d .
C17 C 0.9898(5) 0.8798(4) 0.143(2) 0.144(4) Uani 1.00 1 d .
C18 C 0.9363(5) 0.8710(4) 0.1095(18) 0.131(4) Uani 1.00 1 d .
C19 C 0.9071(3) 0.8467(3) 0.2566(18) 0.106(3) Uani 1.00 1 d .
C20 C 0.7853(5) 0.9037(4) 0.7502(18) 0.134(3) Uani 1.00 1 d .
C21 C 0.7738(4) 0.9446(4) 0.8985(18) 0.104(2) Uani 1.00 1 d .
C22 C 0.7894(5) 0.9423(4) 1.0970(19) 0.132(3) Uani 1.00 1 d .
C23 C 0.7810(7) 0.9807(5) 1.224(2) 0.181(5) Uani 1.00 1 d .
C24 C 0.7561(8) 1.0215(6) 1.160(3) 0.183(7) Uani 1.00 1 d .
C25 C 0.7400(6) 1.0248(5) 0.966(3) 0.175(6) Uani 1.00 1 d .
C26 C 0.7483(5) 0.9857(5) 0.831(2) 0.142(4) Uani 1.00 1 d .
C27 C 0.6765(4) 0.8303(3) 0.9166(15) 0.110(2) Uani 1.00 1 d .
C28 C 0.6117(5) 0.8804(4) 0.7580(19) 0.152(4) Uani 1.00 1 d .
C29 C 0.5941(5) 0.9036(4) 0.567(2) 0.121(3) Uani 1.00 1 d .
C30 C 0.6315(5) 0.9179(4) 0.426(2) 0.131(3) Uani 1.00 1 d .
C31 C 0.6174(6) 0.9425(5) 0.252(2) 0.143(4) Uani 1.00 1 d .
C32 C 0.5646(7) 0.9517(5) 0.213(2) 0.158(5) Uani 1.00 1 d .
C33 C 0.5268(5) 0.9377(5) 0.349(3) 0.166(5) Uani 1.00 1 d .
C34 C 0.5410(5) 0.9137(4) 0.525(2) 0.144(4) Uani 1.00 1 d .
C35 C 0.6130(4) 0.7581(3) 0.4424(17) 0.130(3) Uani 1.00 1 d .
C36 C 0.5676(4) 0.7626(3) 0.2933(16) 0.102(2) Uani 1.00 1 d .
C37 C 0.5245(5) 0.7920(4) 0.3381(18) 0.132(3) Uani 1.00 1 d .
C38 C 0.4836(5) 0.7984(5) 0.199(2) 0.163(5) Uani 1.00 1 d .
C39 C 0.4853(6) 0.7770(5) 0.014(2) 0.158(5) Uani 1.00 1 d .
C40 C 0.5268(6) 0.7478(4) -0.0359(17) 0.140(4) Uani 1.00 1 d .
C41 C 0.5691(4) 0.7411(3) 0.1037(17) 0.121(3) Uani 1.00 1 d .
C43 C 0.6155(4) 0.5554(3) 0.2916(14) 0.118(3) Uani 1.00 1 d .
C44 C 0.5996(5) 0.5327(3) 0.1175(15) 0.128(3) Uani 1.00 1 d .
C45 C 0.5749(6) 0.4888(4) 0.130(2) 0.164(5) Uani 1.00 1 d .
C46 C 0.5651(5) 0.4677(4) 0.315(2) 0.151(5) Uani 1.00 1 d .
C47 C 0.5819(5) 0.4893(4) 0.4892(19) 0.151(4) Uani 1.00 1 d .
C48 C 0.6075(5) 0.5332(4) 0.4756(15) 0.161(5) Uani 1.00 1 d .
C49 C 0.7136(3) 0.6724(3) 0.6818(12) 0.082(2) Uani 1.00 1 d .
C421 C 0.6661(12) 0.5957(10) 0.282(6) 0.142(9) Uani 0.40 1 d P
C422 C 0.6247(7) 0.6111(6) 0.256(2) 0.109(5) Uani 0.60 1 d P
H1 H 0.7709 0.7433 0.4903 0.090 Uiso 1.00 1 c R
H2 H 0.8319 0.7762 0.8230 0.106 Uiso 1.00 1 c R
H3 H 0.7510 0.8291 0.6234 0.112 Uiso 1.00 1 c R
H4 H 0.7393 0.7876 1.0092 0.113 Uiso 1.00 1 c R
H5 H 0.8168 0.7006 0.2973 0.122 Uiso 1.00 1 c R
H6 H 0.8749 0.7147 0.3659 0.122 Uiso 1.00 1 c R
H7 H 0.8506 0.6168 0.6426 0.135 Uiso 1.00 1 c R
H8 H 0.8775 0.5384 0.5804 0.173 Uiso 1.00 1 c R
H9 H 0.9072 0.5161 0.2591 0.191 Uiso 1.00 1 c R
H10 H 0.9092 0.5724 -0.0012 0.171 Uiso 1.00 1 c R
H11 H 0.8796 0.6512 0.0555 0.133 Uiso 1.00 1 c R
H12 H 0.9035 0.8265 0.7212 0.158 Uiso 1.00 1 c R
H13 H 0.9165 0.7770 0.6219 0.158 Uiso 1.00 1 c R
H14 H 0.9991 0.8304 0.5883 0.148 Uiso 1.00 1 c R
H15 H 1.0511 0.8728 0.3531 0.177 Uiso 1.00 1 c R
H16 H 1.0115 0.8959 0.0432 0.176 Uiso 1.00 1 c R
H17 H 0.9219 0.8816 -0.0162 0.154 Uiso 1.00 1 c R
H18 H 0.8698 0.8416 0.2260 0.125 Uiso 1.00 1 c R
H19 H 0.8192 0.9103 0.6852 0.162 Uiso 1.00 1 c R
H20 H 0.7575 0.9024 0.6532 0.162 Uiso 1.00 1 c R
H21 H 0.8061 0.9134 1.1461 0.160 Uiso 1.00 1 c R
H22 H 0.7915 0.9779 1.3637 0.208 Uiso 1.00 1 c R
H23 H 0.7531 1.0488 1.2521 0.216 Uiso 1.00 1 c R
H24 H 0.7206 1.0523 0.9206 0.200 Uiso 1.00 1 c R
H25 H 0.7360 0.9891 0.6951 0.173 Uiso 1.00 1 c R
H26 H 0.5820 0.8623 0.8113 0.180 Uiso 1.00 1 c R
H27 H 0.6222 0.9041 0.8552 0.180 Uiso 1.00 1 c R
H28 H 0.6693 0.9121 0.4406 0.161 Uiso 1.00 1 c R
H29 H 0.6420 0.9534 0.1525 0.169 Uiso 1.00 1 c R
H30 H 0.5498 0.9695 0.0993 0.186 Uiso 1.00 1 c R
H31 H 0.4890 0.9401 0.3300 0.211 Uiso 1.00 1 c R
H32 H 0.5155 0.9043 0.6303 0.176 Uiso 1.00 1 c R
H33 H 0.6049 0.7758 0.5645 0.153 Uiso 1.00 1 c R
H34 H 0.6447 0.7701 0.3823 0.153 Uiso 1.00 1 c R
H35 H 0.5205 0.8091 0.4626 0.169 Uiso 1.00 1 c R
H36 H 0.4515 0.8181 0.2208 0.199 Uiso 1.00 1 c R
H37 H 0.4600 0.7800 -0.0892 0.189 Uiso 1.00 1 c R
H38 H 0.5310 0.7307 -0.1621 0.167 Uiso 1.00 1 c R
H39 H 0.6004 0.7216 0.0795 0.149 Uiso 1.00 1 c R
H40 H 0.6885 0.8563 0.9979 0.131 Uiso 1.00 1 c R
H41 H 0.6486 0.8130 0.9855 0.131 Uiso 1.00 1 c R
H42 H 0.6069 0.5493 -0.0076 0.158 Uiso 1.00 1 c R
H43 H 0.5628 0.4762 0.0065 0.203 Uiso 1.00 1 c R
H44 H 0.5491 0.4371 0.3086 0.174 Uiso 1.00 1 c R
H45 H 0.5750 0.4719 0.6123 0.182 Uiso 1.00 1 c R
H46 H 0.6166 0.5478 0.6000 0.198 Uiso 1.00 1 c R
H47 H 0.7405 0.6922 1.0227 0.126 Uiso 1.00 1 c R
H48 H 0.7400 0.6484 0.6535 0.102 Uiso 1.00 1 c R

loop_
_atom_site_aniso_label
_atom_site_aniso_U_11
_atom_site_aniso_U_22
_atom_site_aniso_U_33
_atom_site_aniso_U_12
_atom_site_aniso_U_13
_atom_site_aniso_U_23
P1 0.118(2) 0.0995(18) 0.0579(14) -0.0160(18) 0.0030(15) 0.0027(14)
F1 0.135(4) 0.125(4) 0.066(2) -0.023(3) 0.013(3) 0.020(2)
O1 0.136(5) 0.138(5) 0.053(3) -0.035(4) 0.011(3) -0.003(3)
O2 0.106(3) 0.113(4) 0.090(4) -0.007(3) -0.011(3) 0.015(3)
O3 0.165(6) 0.113(4) 0.081(4) -0.043(4) 0.003(4) -0.003(3)
O4 0.099(4) 0.113(4) 0.058(3) -0.005(3) 0.001(3) 0.012(3)
O5 0.102(4) 0.098(4) 0.066(3) 0.007(3) 0.009(3) 0.008(3)
O6 0.094(3) 0.119(4) 0.096(4) -0.026(3) -0.008(3) 0.027(3)
O7 0.160(6) 0.093(4) 0.118(5) -0.010(4) -0.034(4) -0.009(3)
O8 0.125(5) 0.101(4) 0.101(4) 0.021(3) 0.004(4) -0.013(4)
O9 0.097(3) 0.089(3) 0.070(3) 0.001(3) 0.006(3) -0.001(3)
C1 0.098(5) 0.081(5) 0.058(5) -0.000(3) 0.001(4) 0.010(4)
C2 0.079(5) 0.089(5) 0.064(5) -0.000(3) -0.006(4) 0.014(4)
C3 0.092(5) 0.098(5) 0.078(6) -0.014(4) -0.014(4) 0.005(4)
C4 0.112(6) 0.091(5) 0.081(6) -0.010(4) -0.010(4) 0.002(5)
C5 0.118(6) 0.095(5) 0.081(6) 0.009(4) 0.003(4) -0.005(4)
C6 0.125(7) 0.101(5) 0.075(5) -0.002(5) 0.021(5) 0.010(4)
C7 0.088(6) 0.102(6) 0.082(5) 0.006(5) 0.000(5) -0.002(4)
C8 0.131(8) 0.120(7) 0.096(6) 0.024(7) -0.007(6) 0.016(5)
C9 0.182(12) 0.111(7) 0.144(9) 0.027(9) -0.012(10) 0.019(8)
C10 0.186(13) 0.105(8) 0.165(11) 0.031(8) -0.026(11) -0.016(7)
C11 0.192(13) 0.118(9) 0.131(9) 0.011(9) 0.021(9) -0.031(6)
C12 0.138(8) 0.107(6) 0.091(6) -0.001(7) 0.011(6) -0.006(5)
C13 0.095(5) 0.198(12) 0.108(7) -0.019(7) -0.008(5) 0.018(7)
C14 0.081(5) 0.099(7) 0.107(6) -0.006(5) -0.009(5) -0.005(5)
C15 0.090(5) 0.127(8) 0.144(8) -0.006(6) -0.016(6) 0.017(7)
C16 0.088(7) 0.158(12) 0.198(13) -0.015(7) 0.004(6) 0.024(10)
C17 0.119(8) 0.142(10) 0.171(11) -0.011(9) 0.027(8) 0.039(9)
C18 0.133(8) 0.120(9) 0.140(9) -0.018(8) -0.006(7) 0.028(7)
C19 0.089(6) 0.113(8) 0.116(7) -0.009(5) -0.017(5) 0.009(6)
C20 0.179(10) 0.101(5) 0.121(7) -0.026(7) -0.016(8) -0.001(5)
C21 0.099(7) 0.095(5) 0.118(7) -0.016(5) 0.004(6) 0.007(5)
C22 0.154(10) 0.120(8) 0.121(7) 0.020(8) -0.004(8) -0.010(6)
C23 0.253(17) 0.154(12) 0.135(9) 0.012(12) 0.020(11) -0.034(8)
C24 0.22(2) 0.109(10) 0.216(14) -0.008(9) 0.037(15) -0.052(12)
C25 0.162(12) 0.111(9) 0.253(17) 0.021(9) 0.006(15) -0.007(11)
C26 0.145(11) 0.116(8) 0.164(10) -0.003(7) -0.024(8) 0.014(7)
C27 0.133(7) 0.103(6) 0.093(6) 0.011(5) 0.008(6) -0.021(5)
C28 0.173(10) 0.161(11) 0.121(8) 0.063(8) 0.007(7) -0.016(7)
C29 0.136(8) 0.107(8) 0.121(8) 0.039(7) -0.002(6) -0.027(6)
C30 0.137(8) 0.144(11) 0.112(9) 0.018(7) -0.007(6) -0.040(7)
C31 0.176(10) 0.132(11) 0.122(9) -0.007(10) -0.007(9) -0.021(7)
C32 0.205(14) 0.124(11) 0.146(11) 0.034(12) -0.031(10) -0.012(8)
C33 0.141(10) 0.136(13) 0.223(17) 0.033(10) -0.036(8) 0.010(11)
C34 0.123(7) 0.108(9) 0.202(13) 0.016(7) -0.003(7) 0.008(9)
C35 0.154(8) 0.110(6) 0.125(8) 0.002(6) -0.038(7) -0.004(7)
C36 0.122(7) 0.086(7) 0.097(7) -0.011(5) -0.018(6) 0.013(5)
C37 0.157(10) 0.116(9) 0.123(8) 0.015(7) -0.019(6) 0.002(7)
C38 0.153(10) 0.181(13) 0.155(12) 0.053(10) -0.021(8) 0.008(10)
C39 0.162(10) 0.160(13) 0.153(11) 0.004(8) -0.055(10) 0.010(9)
C40 0.205(13) 0.123(9) 0.093(7) 0.007(8) -0.037(7) 0.012(7)
C41 0.152(8) 0.112(8) 0.097(7) 0.001(7) -0.012(6) 0.015(6)
C43 0.160(9) 0.112(6) 0.082(6) -0.041(6) 0.030(7) -0.013(5)
C44 0.182(11) 0.101(7) 0.100(6) 0.014(7) -0.001(7) -0.016(6)
C45 0.207(14) 0.136(10) 0.148(9) -0.026(9) -0.008(11) -0.046(8)
C46 0.152(11) 0.101(8) 0.200(13) -0.020(7) 0.021(12) -0.013(8)
C47 0.193(13) 0.120(9) 0.141(9) -0.028(8) 0.008(9) 0.040(7)
C48 0.240(14) 0.151(9) 0.094(6) -0.075(9) 0.016(9) 0.010(6)
C49 0.106(5) 0.082(5) 0.058(4) -0.001(4) 0.012(3) 0.002(3)
C421 0.124(14) 0.090(14) 0.21(2) -0.013(9) 0.078(17) -0.027(12)
C422 0.132(15) 0.114(8) 0.080(10) -0.038(12) 0.002(10) 0.002(7)

loop_
_atom_type_symbol
_atom_type_description
_atom_type_scat_dispersion_real
_atom_type_scat_dispersion_imag
_atom_type_scat_source
C C 0.003 0.002
;
International Tables for Crystallography
(1992, Vol. C, Tables 4.2.6.8 and 6.1.1.4)
;
H H 0.000 0.000
;
International Tables for Crystallography
(1992, Vol. C, Table 6.1.1.4)
;
O O 0.011 0.006
;
International Tables for Crystallography
(1992, Vol. C, Tables 4.2.6.8 and 6.1.1.4)
;
F F 0.017 0.010
;
International Tables for Crystallography
(1992, Vol. C, Tables 4.2.6.8 and 6.1.1.4)
;
P P 0.102 0.094
;
International Tables for Crystallography
(1992, Vol. C, Tables 4.2.6.8 and 6.1.1.4)
;

loop_
_geom_angle_atom_site_label_1
_geom_angle_atom_site_label_2
_geom_angle_atom_site_label_3
_geom_angle
_geom_angle_publ_flag
O1 P1 O2 115.4(3) yes
O1 P1 O3 116.9(3) yes
O1 P1 C49 112.0(3) yes
O2 P1 O3 102.0(3) yes
O2 P1 C49 109.9(3) yes
O3 P1 C49 99.2(3) yes
P1 O2 C35 122.0(6) yes
P1 O3 C421 125.3(15) yes
P1 O3 C422 120.9(8) yes
C421 O3 C422 49.4(17) yes
C2 O5 C6 114.9(6) yes
C3 O6 C13 116.9(7) yes
C4 O7 C20 115.3(7) yes
C27 O8 C28 112.5(8) yes
C1 O9 C5 112.0(6) yes
O4 C1 O9 111.7(6) yes
O4 C1 C2 107.7(7) yes
O4 C1 C49 108.8(6) yes
O9 C1 C2 108.8(6) yes
O9 C1 C49 105.8(7) yes
C2 C1 C49 114.0(7) yes
O5 C2 C1 108.2(6) yes
O5 C2 C3 112.4(6) yes
C1 C2 C3 111.1(6) yes
O6 C3 C2 108.5(6) yes
O6 C3 C4 109.5(7) yes
C2 C3 C4 109.1(7) yes
O7 C4 C3 109.5(7) yes
O7 C4 C5 107.3(7) yes
C3 C4 C5 111.8(7) yes
O9 C5 C4 109.2(7) yes
O9 C5 C27 107.2(7) yes
C4 C5 C27 112.5(8) yes
O5 C6 C7 109.9(7) yes
C6 C7 C8 122.2(9) yes
C6 C7 C12 118.5(9) yes
C8 C7 C12 119.3(9) yes
C7 C8 C9 120.2(10) yes
C8 C9 C10 120.3(11) yes
C9 C10 C11 119.5(12) yes
C10 C11 C12 121.0(12) yes
C7 C12 C11 119.8(10) yes
O6 C13 C14 110.6(8) yes
C13 C14 C15 119.0(9) yes
C13 C14 C19 123.1(8) yes
C15 C14 C19 117.8(9) yes
C14 C15 C16 122.1(11) yes
C15 C16 C17 118.5(11) yes
C16 C17 C18 121.4(12) yes
C17 C18 C19 118.8(11) yes
C14 C19 C18 121.1(9) yes
O7 C20 C21 110.6(9) yes
C20 C21 C22 121.5(10) yes
C20 C21 C26 119.9(10) yes
C22 C21 C26 118.5(11) yes
C21 C22 C23 120.2(11) yes
C22 C23 C24 121.9(14) yes
C23 C24 C25 119.3(16) yes
C24 C25 C26 119.8(15) yes
C21 C26 C25 120.2(13) yes
O8 C27 C5 111.4(8) yes
O8 C28 C29 113.0(10) yes
C28 C29 C30 120.2(12) yes
C28 C29 C34 122.9(12) yes
C30 C29 C34 116.9(12) yes
C29 C30 C31 122.3(12) yes
C30 C31 C32 119.5(13) yes
C31 C32 C33 119.3(14) yes
C32 C33 C34 121.0(14) yes
C29 C34 C33 120.9(13) yes
O2 C35 C36 109.2(8) yes
C35 C36 C37 119.6(9) yes
C35 C36 C41 122.2(10) yes
C37 C36 C41 118.1(10) yes
C36 C37 C38 120.4(11) yes
C37 C38 C39 121.0(13) yes
C38 C39 C40 120.5(14) yes
C39 C40 C41 119.2(11) yes
C36 C41 C40 120.8(10) yes
C44 C43 C48 119.3(10) yes
C44 C43 C421 119.6(16) yes
C44 C43 C422 111.6(10) yes
C48 C43 C421 116.0(16) yes
C48 C43 C422 126.3(10) yes
C421 C43 C422 40.2(12) yes
C43 C44 C45 119.5(10) yes
C44 C45 C46 120.9(11) yes
C45 C46 C47 120.3(12) yes
C46 C47 C48 118.5(11) yes
C43 C48 C47 121.5(10) yes
P1 C49 F1 107.3(5) yes
P1 C49 C1 117.7(5) yes
F1 C49 C1 109.6(6) yes
O3 C421 C43 102(2) yes
O3 C421 C422 68.6(19) yes
C43 C421 C422 65.1(17) yes
O3 C422 C43 103.7(12) yes
O3 C422 C421 62(2) yes
C43 C422 C421 74.7(18) yes
C1 O4 H47 104.2 no
O5 C2 H1 108.9 no
C1 C2 H1 107.8 no
C3 C2 H1 108.2 no
O6 C3 H2 110.2 no
C2 C3 H2 109.7 no
C4 C3 H2 109.8 no
O7 C4 H3 109.2 no
C3 C4 H3 109.6 no
C5 C4 H3 109.4 no
O9 C5 H4 108.0 no
C4 C5 H4 109.4 no
C27 C5 H4 110.4 no
O5 C6 H5 108.9 no
O5 C6 H6 108.5 no
C7 C6 H5 109.6 no
C7 C6 H6 109.6 no
H5 C6 H6 110.3 no
C7 C8 H7 120.1 no
C9 C8 H7 119.8 no
C8 C9 H8 118.5 no
C10 C9 H8 121.3 no
C9 C10 H9 118.1 no
C11 C10 H9 122.4 no
C10 C11 H10 118.2 no
C12 C11 H10 120.7 no
C7 C12 H11 119.5 no
C11 C12 H11 120.7 no
O6 C13 H12 110.1 no
O6 C13 H13 109.7 no
C14 C13 H12 107.8 no
C14 C13 H13 107.7 no
H12 C13 H13 110.9 no
C14 C15 H14 113.8 no
C16 C15 H14 124.1 no
C15 C16 H15 117.1 no
C17 C16 H15 124.3 no
C16 C17 H16 117.4 no
C18 C17 H16 121.2 no
C17 C18 H17 116.8 no
C19 C18 H17 124.3 no
C14 C19 H18 123.3 no
C18 C19 H18 115.6 no
O7 C20 H19 109.1 no
O7 C20 H20 109.9 no
C21 C20 H19 107.9 no
C21 C20 H20 109.0 no
H19 C20 H20 110.3 no
C21 C22 H21 119.0 no
C23 C22 H21 120.8 no
C22 C23 H22 118.7 no
C24 C23 H22 119.3 no
C23 C24 H23 119.4 no
C25 C24 H23 121.0 no
C24 C25 H24 120.2 no
C26 C25 H24 119.9 no
C21 C26 H25 122.2 no
C25 C26 H25 117.5 no
O8 C27 H40 109.2 no
O8 C27 H41 109.3 no
C5 C27 H40 108.3 no
C5 C27 H41 108.6 no
H40 C27 H41 110.0 no
O8 C28 H26 108.1 no
O8 C28 H27 107.9 no
C29 C28 H26 108.3 no
C29 C28 H27 110.4 no
H26 C28 H27 109.2 no
C29 C30 H28 122.9 no
C31 C30 H28 114.7 no
C30 C31 H29 124.8 no
C32 C31 H29 115.7 no
C31 C32 H30 127.2 no
C33 C32 H30 113.3 no
C32 C33 H31 125.0 no
C34 C33 H31 113.7 no
C29 C34 H32 114.9 no
C33 C34 H32 124.1 no
O2 C35 H33 108.4 no
O2 C35 H34 110.2 no
C36 C35 H33 110.3 no
C36 C35 H34 108.9 no
H33 C35 H34 109.9 no
C36 C37 H35 124.1 no
C38 C37 H35 115.4 no
C37 C38 H36 125.2 no
C39 C38 H36 113.8 no
C38 C39 H37 126.6 no
C40 C39 H37 112.9 no
C39 C40 H38 126.2 no
C41 C40 H38 114.7 no
C36 C41 H39 114.6 no
C40 C41 H39 124.7 no
C43 C44 H42 116.2 no
C45 C44 H42 124.3 no
C44 C45 H43 115.2 no
C46 C45 H43 123.6 no
C45 C46 H44 115.2 no
C47 C46 H44 124.3 no
C46 C47 H45 115.8 no
C48 C47 H45 125.7 no
C43 C48 H46 122.6 no
C47 C48 H46 115.8 no
P1 C49 H48 106.3 no
F1 C49 H48 107.6 no
C1 C49 H48 107.9 no

loop_
_geom_bond_atom_site_label_1
_geom_bond_atom_site_label_2
_geom_bond_distance
_geom_bond_publ_flag
P1 O1 1.457(6) yes
P1 O2 1.560(6) yes
P1 O3 1.570(7) yes
P1 C49 1.829(8) yes
F1 C49 1.387(9) yes
O2 C35 1.466(12) yes
O3 C421 1.30(3) yes
O3 C422 1.375(19) yes
O4 C1 1.388(10) yes
O5 C2 1.422(10) yes
O5 C6 1.422(10) yes
O6 C3 1.415(10) yes
O6 C13 1.374(12) yes
O7 C4 1.438(11) yes
O7 C20 1.403(13) yes
O8 C27 1.409(12) yes
O8 C28 1.426(14) yes
O9 C1 1.423(10) yes
O9 C5 1.448(11) yes
C1 C2 1.532(12) yes
C1 C49 1.535(12) yes
C2 C3 1.519(12) yes
C3 C4 1.518(13) yes
C4 C5 1.511(13) yes
C5 C27 1.507(14) yes
C6 C7 1.505(14) yes
C7 C8 1.380(14) yes
C7 C12 1.378(14) yes
C8 C9 1.378(16) yes
C9 C10 1.37(2) yes
C10 C11 1.36(2) yes
C11 C12 1.373(17) yes
C13 C14 1.486(15) yes
C14 C15 1.373(14) yes
C14 C19 1.371(15) yes
C15 C16 1.360(18) yes
C16 C17 1.37(2) yes
C17 C18 1.359(18) yes
C18 C19 1.377(16) yes
C20 C21 1.516(16) yes
C21 C22 1.355(17) yes
C21 C26 1.372(17) yes
C22 C23 1.366(19) yes
C23 C24 1.35(2) yes
C24 C25 1.33(2) yes
C25 C26 1.41(2) yes
C28 C29 1.472(18) yes
C29 C30 1.363(18) yes
C29 C34 1.368(18) yes
C30 C31 1.371(19) yes
C31 C32 1.35(2) yes
C32 C33 1.35(2) yes
C33 C34 1.37(2) yes
C35 C36 1.490(15) yes
C36 C37 1.369(16) yes
C36 C41 1.376(15) yes
C37 C38 1.368(19) yes
C38 C39 1.35(2) yes
C39 C40 1.34(2) yes
C40 C41 1.398(17) yes
C43 C44 1.358(14) yes
C43 C48 1.365(14) yes
C43 C421 1.67(3) yes
C43 C422 1.57(2) yes
C44 C45 1.362(17) yes
C45 C46 1.362(18) yes
C46 C47 1.354(18) yes
C47 C48 1.373(17) yes
C421 C422 1.12(3) yes
O4 H47 0.911 no
C2 H1 0.956 no
C3 H2 0.951 no
C4 H3 0.947 no
C5 H4 0.946 no
C6 H5 0.942 no
C6 H6 0.948 no
C8 H7 0.953 no
C9 H8 0.958 no
C10 H9 0.942 no
C11 H10 0.930 no
C12 H11 0.939 no
C13 H12 0.935 no
C13 H13 0.948 no
C15 H14 0.947 no
C16 H15 0.943 no
C17 H16 0.954 no
C18 H17 0.942 no
C19 H18 0.953 no
C20 H19 0.953 no
C20 H20 0.936 no
C22 H21 0.953 no
C23 H22 0.951 no
C24 H23 0.971 no
C25 H24 0.944 no
C26 H25 0.946 no
C27 H40 0.943 no
C27 H41 0.951 no
C28 H26 0.955 no
C28 H27 0.949 no
C30 H28 0.951 no
C31 H29 0.938 no
C32 H30 0.963 no
C33 H31 0.943 no
C34 H32 0.970 no
C35 H33 0.958 no
C35 H34 0.937 no
C37 H35 0.948 no
C38 H36 0.972 no
C39 H37 0.924 no
C40 H38 0.957 no
C41 H39 0.955 no
C44 H42 0.955 no
C45 H43 0.928 no
C46 H44 0.934 no
C47 H45 0.953 no
C48 H46 0.935 no
C49 H48 0.948 no

loop_
_geom_contact_atom_site_label_1
_geom_contact_atom_site_label_2
_geom_contact_distance
_geom_contact_site_symmetry_2
F1 O1 3.231(7) 1_556
F1 C421 3.38(3) 1_556
F1 C422 3.306(18) 1_556
O1 F1 3.231(7) 1_554
O1 O4 2.667(7) 1_554
O1 O9 3.572(7) 1_554
O1 C1 3.547(10) 1_554
O2 C16 3.511(14) 2_466
O4 O1 2.667(7) 1_556
O4 C6 3.475(10) 1_556
O9 O1 3.572(7) 1_556
C1 O1 3.547(10) 1_556
C6 O4 3.475(10) 1_554
C16 O2 3.511(14) 2_566
C25 C421 3.44(3) 3_656
C421 F1 3.38(3) 1_554
C421 C25 3.44(3) 3_646
C422 F1 3.306(18) 1_554
P1 H15 3.582 2_466
P1 H47 3.261 1_554
F1 H15 3.474 2_466
F1 H23 3.405 3_647
F1 H39 3.146 1_556
F1 H42 3.572 1_556
O1 H4 3.157 1_554
O1 H47 1.898 1_554
O2 H14 3.204 2_466
O2 H15 2.956 2_466
O2 H38 3.197 1_556
O3 H15 2.881 2_466
O4 H5 2.591 1_556
O4 H11 3.227 1_556
O5 H11 3.558 1_556
O5 H36 3.345 2_566
O7 H17 3.442 1_556
O7 H18 3.183 1_556
O9 H39 3.289 1_556
C6 H37 3.515 2_565
C6 H47 3.521 1_554
C8 H10 3.544 1_556
C8 H31 3.553 2_566
C8 H36 3.482 2_566
C9 H10 3.549 1_556
C9 H24 3.549 3_646
C9 H31 3.019 2_566
C9 H32 3.571 2_566
C10 H24 3.171 3_646
C10 H30 3.562 3_645
C10 H31 3.439 2_566
C10 H32 3.272 2_566
C11 H7 3.507 1_554
C11 H24 3.033 3_646
C11 H32 3.345 2_566
C12 H7 3.494 1_554
C12 H24 3.315 3_646
C12 H36 3.393 2_565
C12 H37 3.235 2_565
C13 H17 3.265 1_556
C14 H38 3.526 2_565
C14 H44 3.371 3_656
C15 H38 3.037 2_565
C15 H44 3.138 3_656
C16 H38 2.913 2_565
C16 H44 3.483 3_656
C16 H46 3.498 2_566
C17 H38 3.225 2_565
C17 H43 3.124 3_655
C17 H44 3.488 3_655
C17 H45 3.407 3_656
C18 H12 2.936 1_554
C18 H21 3.428 1_554
C18 H43 3.010 3_655
C18 H44 3.310 3_655
C18 H45 3.345 3_656
C19 H12 3.546 1_554
C19 H21 3.185 1_554
C19 H45 3.598 3_656
C20 H22 3.260 1_554
C22 H18 3.522 1_556
C23 H20 3.592 1_556
C23 H25 3.281 1_556
C23 H29 3.541 1_556
C23 H46 3.338 3_657
C24 H29 3.385 1_556
C24 H46 3.586 3_657
C25 H29 3.352 1_556
C26 H22 3.245 1_554
C26 H29 3.476 1_556
C27 H34 3.558 1_556
C28 H29 3.361 1_556
C29 H9 3.314 3_656
C30 H8 3.343 3_656
C30 H9 3.542 3_656
C30 H40 3.563 1_554
C31 H8 2.874 3_656
C31 H27 2.805 1_554
C31 H40 3.393 1_554
C32 H8 3.100 3_656
C32 H27 3.039 1_554
C32 H31 3.360 4_675
C33 H30 3.584 4_675
C33 H31 3.407 4_675
C34 H9 3.414 3_656
C35 H38 3.369 1_556
C35 H41 3.466 1_554
C36 H14 3.175 2_466
C36 H41 3.161 1_554
C37 H13 3.285 2_466
C37 H14 3.478 2_466
C38 H11 3.360 2_465
C38 H13 2.909 2_466
C39 H11 3.309 2_465
C39 H13 3.282 2_466
C40 H26 3.590 1_554
C40 H33 3.338 1_554
C40 H41 3.508 1_554
C41 H14 3.309 2_466
C41 H41 2.899 1_554
C43 H15 3.445 2_466
C44 H16 3.120 2_465
C44 H46 3.435 1_554
C45 H16 3.527 3_645
C45 H17 3.059 3_645
C45 H45 3.416 1_554
C46 H17 3.097 3_645
C46 H19 3.268 3_646
C47 H19 3.469 3_646
C47 H22 3.282 3_647
C47 H43 3.434 1_556
C48 H15 3.153 2_466
C48 H22 3.108 3_647
C48 H42 3.408 1_556
C49 H23 3.544 3_647
C421 H24 3.317 3_646
C422 H15 3.169 2_466
C422 H16 3.412 2_465
H1 H4 3.465 1_554
H1 H47 3.452 1_554
H2 H18 3.330 1_556
H4 O1 3.157 1_556
H4 H1 3.465 1_556
H4 H34 3.411 1_556
H5 O4 2.591 1_554
H5 H47 2.612 1_554
H6 H36 3.419 2_566
H6 H37 2.776 2_565
H7 C11 3.507 1_556
H7 C12 3.494 1_556
H7 H10 3.004 1_556
H7 H11 2.951 1_556
H7 H23 3.248 3_647
H7 H36 3.199 2_566
H8 C30 3.343 3_646
H8 C31 2.874 3_646
H8 C32 3.100 3_646
H8 H10 2.997 1_556
H8 H23 3.413 3_647
H8 H25 3.595 3_646
H8 H29 2.968 3_646
H8 H30 3.352 3_646
H8 H31 2.874 2_566
H9 C29 3.314 3_646
H9 C30 3.542 3_646
H9 C34 3.414 3_646
H9 H24 3.510 3_646
H9 H27 3.269 3_646
H9 H29 3.424 3_645
H9 H30 2.878 3_645
H9 H31 3.572 2_566
H9 H32 3.539 2_566
H10 C8 3.544 1_554
H10 C9 3.549 1_554
H10 H7 3.004 1_554
H10 H8 2.997 1_554
H10 H24 3.291 3_646
H10 H30 3.091 3_645
H10 H31 2.936 2_565
H10 H36 3.513 2_565
H11 O4 3.227 1_554
H11 O5 3.558 1_554
H11 C38 3.360 2_565
H11 C39 3.309 2_565
H11 H7 2.951 1_554
H11 H36 2.670 2_565
H11 H37 2.759 2_565
H12 C18 2.936 1_556
H12 C19 3.546 1_556
H12 H17 2.341 1_556
H12 H18 3.429 1_556
H12 H44 3.283 3_656
H13 C37 3.285 2_566
H13 C38 2.909 2_566
H13 C39 3.282 2_566
H13 H35 3.543 2_566
H13 H36 2.952 2_566
H14 O2 3.204 2_566
H14 C36 3.175 2_566
H14 C37 3.478 2_566
H14 C41 3.309 2_566
H14 H16 3.496 1_556
H14 H17 3.510 1_556
H14 H38 3.354 2_565
H14 H44 3.254 3_656
H15 P1 3.582 2_566
H15 F1 3.474 2_566
H15 O2 2.956 2_566
H15 O3 2.881 2_566
H15 C43 3.445 2_566
H15 C48 3.153 2_566
H15 C422 3.169 2_566
H15 H38 3.165 2_565
H15 H42 3.412 2_565
H15 H46 2.744 2_566
H16 C44 3.120 2_565
H16 C45 3.527 3_655
H16 C422 3.412 2_565
H16 H14 3.496 1_554
H16 H42 2.808 2_565
H16 H43 2.901 3_655
H16 H44 2.972 3_655
H17 O7 3.442 1_554
H17 C13 3.265 1_554
H17 C45 3.059 3_655
H17 C46 3.097 3_655
H17 H12 2.341 1_554
H17 H14 3.510 1_554
H17 H19 3.296 1_554
H17 H21 3.172 1_554
H17 H43 2.647 3_655
H17 H44 2.556 3_655
H18 O7 3.183 1_554
H18 C22 3.522 1_554
H18 H2 3.330 1_554
H18 H12 3.429 1_554
H18 H21 2.588 1_554
H19 C46 3.268 3_656
H19 C47 3.469 3_656
H19 H17 3.296 1_556
H19 H21 3.541 1_554
H19 H22 2.897 1_554
H19 H44 3.333 3_656
H20 C23 3.592 1_554
H20 H21 3.540 1_554
H20 H22 2.943 1_554
H21 C18 3.428 1_556
H21 C19 3.185 1_556
H21 H17 3.172 1_556
H21 H18 2.588 1_556
H21 H19 3.541 1_556
H21 H20 3.540 1_556
H22 C20 3.260 1_556
H22 C26 3.245 1_556
H22 C47 3.282 3_657
H22 C48 3.108 3_657
H22 H19 2.897 1_556
H22 H20 2.943 1_556
H22 H25 2.582 1_556
H22 H28 3.558 1_556
H22 H45 3.300 3_657
H22 H46 2.988 3_657
H23 F1 3.405 3_657
H23 C49 3.544 3_657
H23 H7 3.248 3_657
H23 H8 3.413 3_657
H23 H25 3.361 1_556
H23 H46 3.357 3_657
H23 H48 2.830 3_657
H24 C9 3.549 3_656
H24 C10 3.171 3_656
H24 C11 3.033 3_656
H24 C12 3.315 3_656
H24 C421 3.317 3_656
H24 H9 3.510 3_656
H24 H10 3.291 3_656
H25 C23 3.281 1_554
H25 H8 3.595 3_656
H25 H22 2.582 1_554
H25 H23 3.361 1_554
H26 C40 3.590 1_556
H27 C31 2.805 1_556
H27 C32 3.039 1_556
H27 H9 3.269 3_656
H27 H29 2.426 1_556
H27 H30 3.002 1_556
H28 H22 3.558 1_554
H28 H40 3.315 1_554
H29 C23 3.541 1_554
H29 C24 3.385 1_554
H29 C25 3.352 1_554
H29 C26 3.476 1_554
H29 C28 3.361 1_554
H29 H8 2.968 3_656
H29 H9 3.424 3_655
H29 H27 2.426 1_554
H29 H40 3.091 1_554
H30 C10 3.562 3_655
H30 C33 3.584 4_675
H30 H8 3.352 3_656
H30 H9 2.878 3_655
H30 H10 3.091 3_655
H30 H27 3.002 1_554
H30 H30 2.982 4_675
H30 H31 3.074 4_675
H31 C8 3.553 2_466
H31 C9 3.019 2_466
H31 C10 3.439 2_466
H31 C32 3.360 4_675
H31 C33 3.407 4_675
H31 H8 2.874 2_466
H31 H9 3.572 2_466
H31 H10 2.936 2_465
H31 H30 3.074 4_675
H31 H31 3.358 4_675
H32 C9 3.571 2_466
H32 C10 3.272 2_466
H32 C11 3.345 2_466
H32 H9 3.539 2_466
H33 C40 3.338 1_556
H33 H38 2.843 1_556
H34 C27 3.558 1_554
H34 H4 3.411 1_554
H34 H41 2.855 1_554
H35 H13 3.543 2_466
H35 H37 3.386 1_556
H35 H38 3.287 1_556
H36 O5 3.345 2_466
H36 C8 3.482 2_466
H36 C12 3.393 2_465
H36 H6 3.419 2_466
H36 H7 3.199 2_466
H36 H10 3.513 2_465
H36 H11 2.670 2_465
H36 H13 2.952 2_466
H37 C6 3.515 2_465
H37 C12 3.235 2_465
H37 H6 2.776 2_465
H37 H11 2.759 2_465
H37 H35 3.386 1_554
H38 O2 3.197 1_554
H38 C14 3.526 2_465
H38 C15 3.037 2_465
H38 C16 2.913 2_465
H38 C17 3.225 2_465
H38 C35 3.369 1_554
H38 H14 3.354 2_465
H38 H15 3.165 2_465
H38 H33 2.843 1_554
H38 H35 3.287 1_554
H39 F1 3.146 1_554
H39 O9 3.289 1_554
H39 H41 2.862 1_554
H39 H47 3.569 1_554
H40 C30 3.563 1_556
H40 C31 3.393 1_556
H40 H28 3.315 1_556
H40 H29 3.091 1_556
H41 C35 3.466 1_556
H41 C36 3.161 1_556
H41 C40 3.508 1_556
H41 C41 2.899 1_556
H41 H34 2.855 1_556
H41 H39 2.862 1_556
H42 F1 3.572 1_554
H42 C48 3.408 1_554
H42 H15 3.412 2_465
H42 H16 2.808 2_465
H42 H45 3.373 1_554
H42 H46 2.577 1_554
H43 C17 3.124 3_645
H43 C18 3.010 3_645
H43 C47 3.434 1_554
H43 H16 2.901 3_645
H43 H17 2.647 3_645
H43 H43 3.368 4_665
H43 H45 2.598 1_554
H43 H46 3.571 1_554
H44 C14 3.371 3_646
H44 C15 3.138 3_646
H44 C16 3.483 3_646
H44 C17 3.488 3_645
H44 C18 3.310 3_645
H44 H12 3.283 3_646
H44 H14 3.254 3_646
H44 H16 2.972 3_645
H44 H17 2.556 3_645
H44 H19 3.333 3_646
H45 C17 3.407 3_646
H45 C18 3.345 3_646
H45 C19 3.598 3_646
H45 C45 3.416 1_556
H45 H22 3.300 3_647
H45 H42 3.373 1_556
H45 H43 2.598 1_556
H46 C16 3.498 2_466
H46 C23 3.338 3_647
H46 C24 3.586 3_647
H46 C44 3.435 1_556
H46 H15 2.744 2_466
H46 H22 2.988 3_647
H46 H23 3.357 3_647
H46 H42 2.577 1_556
H46 H43 3.571 1_556
H47 P1 3.261 1_556
H47 O1 1.898 1_556
H47 C6 3.521 1_556
H47 H1 3.452 1_556
H47 H5 2.612 1_556
H47 H39 3.569 1_556
H48 H23 2.830 3_647

loop_
_geom_torsion_atom_site_label_1
_geom_torsion_atom_site_label_2
_geom_torsion_atom_site_label_3
_geom_torsion_atom_site_label_4
_geom_torsion
O1 P1 O2 C35 -24.6(8)
O1 P1 O3 C421 8(2)
O1 P1 O3 C422 -51.5(11)
O1 P1 C49 F1 179.7(4)
O1 P1 C49 C1 55.6(7)
O2 P1 O3 C421 134.8(19)
O2 P1 O3 C422 75.3(10)
O3 P1 O2 C35 -152.4(6)
O2 P1 C49 F1 50.1(6)
O2 P1 C49 C1 -74.0(7)
C49 P1 O2 C35 103.2(7)
O3 P1 C49 F1 -56.3(5)
O3 P1 C49 C1 179.6(6)
C49 P1 O3 C421 -112.5(19)
C49 P1 O3 C422 -172.0(10)
P1 O2 C35 C36 117.6(8)
P1 O3 C421 C43 -159.8(8)
P1 O3 C421 C422 -102.8(17)
P1 O3 C422 C43 176.0(7)
P1 O3 C422 C421 112(2)
C421 O3 C422 C43 64(2)
C422 O3 C421 C43 -57.1(16)
C2 O5 C6 C7 -152.9(7)
C6 O5 C2 C1 137.3(7)
C6 O5 C2 C3 -99.7(7)
C3 O6 C13 C14 -174.6(7)
C13 O6 C3 C2 -119.9(8)
C13 O6 C3 C4 121.0(9)
C4 O7 C20 C21 143.2(8)
C20 O7 C4 C3 116.2(9)
C20 O7 C4 C5 -122.4(9)
C27 O8 C28 C29 173.5(9)
C28 O8 C27 C5 -179.6(8)
C1 O9 C5 C4 62.8(8)
C1 O9 C5 C27 -175.0(6)
C5 O9 C1 O4 55.6(8)
C5 O9 C1 C2 -63.2(8)
C5 O9 C1 C49 173.9(6)
O4 C1 C2 O5 60.5(8)
O4 C1 C2 C3 -63.3(8)
O4 C1 C49 P1 175.2(5)
O4 C1 C49 F1 52.3(8)
O9 C1 C2 O5 -178.2(6)
O9 C1 C2 C3 58.0(8)
O9 C1 C49 P1 55.0(8)
O9 C1 C49 F1 -67.9(8)
C2 C1 C49 P1 -64.6(9)
C2 C1 C49 F1 172.5(6)
C49 C1 C2 O5 -60.3(8)
C49 C1 C2 C3 175.8(7)
O5 C2 C3 O6 66.7(8)
O5 C2 C3 C4 -174.0(6)
C1 C2 C3 O6 -171.9(6)
C1 C2 C3 C4 -52.6(9)
O6 C3 C4 O7 -70.2(8)
O6 C3 C4 C5 171.1(7)
C2 C3 C4 O7 171.1(6)
C2 C3 C4 C5 52.4(9)
O7 C4 C5 O9 -176.6(6)
O7 C4 C5 C27 64.4(9)
C3 C4 C5 O9 -56.6(9)
C3 C4 C5 C27 -175.6(7)
O9 C5 C27 O8 -68.9(9)
C4 C5 C27 O8 51.3(10)
O5 C6 C7 C8 -1.1(12)
O5 C6 C7 C12 176.7(8)
C6 C7 C8 C9 178.6(10)
C6 C7 C12 C11 -179.3(10)
C8 C7 C12 C11 -1.5(16)
C12 C7 C8 C9 0.8(14)
C7 C8 C9 C10 0.5(14)
C8 C9 C10 C11 -1(2)
C9 C10 C11 C12 0.5(17)
C10 C11 C12 C7 0.8(17)
O6 C13 C14 C15 179.0(9)
O6 C13 C14 C19 -1.7(14)
C13 C14 C15 C16 -177.3(11)
C13 C14 C19 C18 178.1(10)
C15 C14 C19 C18 -2.6(15)
C19 C14 C15 C16 3.3(16)
C14 C15 C16 C17 -3.4(18)
C15 C16 C17 C18 3(2)
C16 C17 C18 C19 -2.1(19)
C17 C18 C19 C14 2.0(17)
O7 C20 C21 C22 27.4(15)
O7 C20 C21 C26 -154.4(10)
C20 C21 C22 C23 176.5(12)
C20 C21 C26 C25 -176.6(12)
C22 C21 C26 C25 1.6(18)
C26 C21 C22 C23 -1.7(18)
C21 C22 C23 C24 2(2)
C22 C23 C24 C25 -1(2)
C23 C24 C25 C26 1(2)
C24 C25 C26 C21 -1(2)
O8 C28 C29 C30 -38.4(16)
O8 C28 C29 C34 144.3(11)
C28 C29 C30 C31 -175.5(12)
C28 C29 C34 C33 176.5(13)
C30 C29 C34 C33 -0.9(18)
C34 C29 C30 C31 2.0(19)
C29 C30 C31 C32 -3(2)
C30 C31 C32 C33 2(2)
C31 C32 C33 C34 -1(2)
C32 C33 C34 C29 0.3(18)
O2 C35 C36 C37 123.1(10)
O2 C35 C36 C41 -61.9(13)
C35 C36 C37 C38 176.8(11)
C35 C36 C41 C40 -177.3(10)
C37 C36 C41 C40 -2.3(16)
C41 C36 C37 C38 1.7(17)
C36 C37 C38 C39 -1(2)
C37 C38 C39 C40 2(2)
C38 C39 C40 C41 -2(2)
C39 C40 C41 C36 2.5(18)
C44 C43 C48 C47 -2.4(19)
C48 C43 C44 C45 1.5(18)
C44 C43 C421 O3 148.7(17)
C44 C43 C421 C422 89(2)
C421 C43 C44 C45 155.1(15)
C44 C43 C422 O3 -166.1(11)
C44 C43 C422 C421 -111(2)
C422 C43 C44 C45 -161.0(12)
C48 C43 C421 O3 -57(2)
C48 C43 C421 C422 -116(2)
C421 C43 C48 C47 -156.9(16)
C48 C43 C422 O3 33.0(18)
C48 C43 C422 C421 88(2)
C422 C43 C48 C47 157.2(13)
C421 C43 C422 O3 -55(2)
C422 C43 C421 O3 59.5(17)
C43 C44 C45 C46 1(2)
C44 C45 C46 C47 -3(2)
C45 C46 C47 C48 2(2)
C46 C47 C48 C43 0.7(16)
O3 C421 C422 C43 -115.1(15)
C43 C421 C422 O3 115.1(15)
